data_4342186
loop_
_publ_author_name
'Reger, Daniel L.'
'Pascui, Andrea E.'
'Smith, Mark D.'
'Jezierska, Julia'
'Ozarowski, Andrew'

_publ_section_title
;
 Syntheses, Structural, Magnetic, and Electron Paramagnetic Resonance
 Studies of Monobridged Cyanide and Azide Dinuclear Copper(II) Complexes:
 Antiferromagnetic Superexchange Interactions.
;
_journal_issue 4
_journal_name_full 'Inorganic chemistry'
_journal_page_first 1487
_journal_page_last 1500
_journal_paper_doi 10.1021/ic502485p
_journal_volume 54
_journal_year 2015
_chemical_formula_moiety 'C41 H36 Cu2 N17, 3(Cl O4), 3(C2 H3 N)'
_chemical_formula_sum 'C47 H45 Cl3 Cu2 N20 O12'
_chemical_formula_weight 1315.46
_chemical_name_systematic
;
 ? 
;
_space_group_crystal_system triclinic
_space_group_IT_number 2
_space_group_name_Hall '-P 1'
_space_group_name_H-M_alt 'P -1'
_symmetry_space_group_name_Hall '-P 1'
_symmetry_space_group_name_H-M 'P -1'
_atom_sites_solution_hydrogens geom
_atom_sites_solution_primary iterative
_atom_sites_solution_secondary difmap
_audit_creation_date 2013-02-27
_audit_creation_method
;
  Olex2 1.2
  (compiled Dec  5 2012 16:17:34, GUI svn.r4385)
;
_cell_angle_alpha 94.415(4)
_cell_angle_beta 93.120(5)
_cell_angle_gamma 109.393(4)
_cell_formula_units_Z 2
_cell_length_a 10.0369(18)
_cell_length_b 13.096(2)
_cell_length_c 22.234(4)
_cell_measurement_reflns_used 1674
_cell_measurement_temperature 100(2)
_cell_measurement_theta_max 18.15
_cell_measurement_theta_min 2.35
_cell_volume 2738.6(8)
_computing_cell_refinement 'SAINT v6.45A (Bruker, 2003)'
_computing_data_reduction 'SAINT v6.45A (Bruker, 2003)'
_computing_molecular_graphics
;
O. V. Dolomanov, L. J. Bourhis, R. J. Gildea, J. A. K. Howard and H. Puschmann,
OLEX2: a complete structure solution, refinement and analysis program.
J. Appl. Cryst. (2009). 42, 339-341.
;
_computing_publication_material
;
O. V. Dolomanov, L. J. Bourhis, R. J. Gildea, J. A. K. Howard and H. Puschmann,
OLEX2: a complete structure solution, refinement and analysis program.
J. Appl. Cryst. (2009). 42, 339-341.
;
_computing_structure_refinement
;
SHELXL, G.M. Sheldrick, Acta Cryst.
(2008). A64, 112-122
;
_computing_structure_solution
;
olex2.solve (L.J. Bourhis, O.V. Dolomanov, R.J. Gildea, J.A.K. Howard,
H. Puschmann, in preparation, 2011)
;
_diffrn_ambient_temperature 100(2)
_diffrn_measured_fraction_theta_full 0.997
_diffrn_measured_fraction_theta_max 0.997
_diffrn_measurement_device_type 'CCD area detector'
_diffrn_measurement_method 'phi and omega scans'
_diffrn_radiation_monochromator graphite
_diffrn_radiation_type MoK\a
_diffrn_radiation_wavelength 0.71073
_diffrn_reflns_av_R_equivalents 0.0833
_diffrn_reflns_av_unetI/netI 0.1444
_diffrn_reflns_limit_h_max 11
_diffrn_reflns_limit_h_min -11
_diffrn_reflns_limit_k_max 15
_diffrn_reflns_limit_k_min -15
_diffrn_reflns_limit_l_max 25
_diffrn_reflns_limit_l_min -25
_diffrn_reflns_number 23665
_diffrn_reflns_theta_full 24.31
_diffrn_reflns_theta_max 24.31
_diffrn_reflns_theta_min 1.66
_diffrn_source 'fine-focus sealed tube'
_diffrn_source_current 38.0
_diffrn_source_power 1.786
_diffrn_source_target Mo
_diffrn_source_voltage 47.0
_exptl_absorpt_coefficient_mu 1.004
_exptl_absorpt_correction_type none
_exptl_crystal_colour blue
_exptl_crystal_colour_primary blue
_exptl_crystal_density_diffrn 1.595
_exptl_crystal_density_method 'not measured'
_exptl_crystal_description needle
_exptl_crystal_F_000 1344
_exptl_crystal_size_max 0.3
_exptl_crystal_size_mid 0.08
_exptl_crystal_size_min 0.06
_refine_diff_density_max 0.594
_refine_diff_density_min -0.529
_refine_diff_density_rms 0.078
_refine_ls_extinction_method none
_refine_ls_goodness_of_fit_ref 0.792
_refine_ls_hydrogen_treatment constr
_refine_ls_matrix_type full
_refine_ls_number_parameters 777
_refine_ls_number_reflns 8888
_refine_ls_number_restraints 36
_refine_ls_restrained_S_all 0.793
_refine_ls_R_factor_all 0.0929
_refine_ls_R_factor_gt 0.0497
_refine_ls_shift/su_max 0.001
_refine_ls_shift/su_mean 0.000
_refine_ls_structure_factor_coef Fsqd
_refine_ls_weighting_details 'calc w=1/[\s^2^(Fo^2^)+(0.0126P)^2^+0.0000P] where P=(Fo^2^+2Fc^2^)/3'
_refine_ls_weighting_scheme calc
_refine_ls_wR_factor_gt 0.0773
_refine_ls_wR_factor_ref 0.0888
_reflns_number_gt 5183
_reflns_number_total 8888
_reflns_threshold_expression >2sigma(I)
_cod_data_source_file ic502485p_si_001.cif
_cod_data_source_block 1
_cod_depositor_comments 'Adding full bibliography for 4342186--4342190.cif.'
_cod_original_cell_volume 2738.5(9)
_cod_database_code 4342186

loop_
_space_group_symop_id
_space_group_symop_operation_xyz
1 'x, y, z'
2 '-x, -y, -z'

loop_
_atom_site_label
_atom_site_type_symbol
_atom_site_fract_x
_atom_site_fract_y
_atom_site_fract_z
_atom_site_U_iso_or_equiv
_atom_site_adp_type
_atom_site_occupancy
_atom_site_symmetry_multiplicity
_atom_site_calc_flag
_atom_site_refinement_flags
_atom_site_disorder_assembly
_atom_site_disorder_group
Cu1 Cu 0.55970(6) 0.58444(5) 0.60831(3) 0.01845(16) Uani 1 1 d . . .
C1 C 0.5123(5) 0.5205(3) 0.52465(17) 0.0206(12) Uani 0.50 1 d P . .
N1 N 0.5123(5) 0.5205(3) 0.52465(17) 0.0206(12) Uani 0.50 1 d P . .
C11 C 0.2323(5) 0.5837(4) 0.7177(2) 0.0231(13) Uani 1 1 d . . .
H11 H 0.1439 0.5453 0.7321 0.028 Uiso 1 1 calc R . .
C12 C 0.3221(5) 0.6833(4) 0.7409(2) 0.0259(13) Uani 1 1 d . . .
H12 H 0.3101 0.7279 0.7745 0.031 Uiso 1 1 calc R . .
C13 C 0.4351(5) 0.7056(4) 0.7050(2) 0.0227(13) Uani 1 1 d . . .
H13 H 0.5154 0.7703 0.7106 0.027 Uiso 1 1 calc R . .
C21 C 0.3000(5) 0.2808(4) 0.6449(2) 0.0233(13) Uani 1 1 d . . .
H21 H 0.2080 0.2311 0.6488 0.028 Uiso 1 1 calc R . .
C22 C 0.4220(5) 0.2570(4) 0.6446(2) 0.0281(14) Uani 1 1 d . . .
H22 H 0.4330 0.1884 0.6482 0.034 Uiso 1 1 calc R . .
C23 C 0.5270(5) 0.3551(4) 0.6380(2) 0.0255(13) Uani 1 1 d . . .
H23 H 0.6245 0.3639 0.6365 0.031 Uiso 1 1 calc R . .
C31 C 0.0265(5) 0.2868(4) 0.3083(2) 0.0210(12) Uani 1 1 d . . .
H31 H -0.0701 0.2443 0.3104 0.025 Uiso 1 1 calc R . .
C32 C 0.0861(5) 0.3311(4) 0.2581(2) 0.0243(13) Uani 1 1 d . . .
H32 H 0.0397 0.3271 0.2192 0.029 Uiso 1 1 calc R . .
C33 C 0.2283(5) 0.3830(4) 0.2765(2) 0.0212(12) Uani 1 1 d . . .
H33 H 0.2971 0.4197 0.2506 0.025 Uiso 1 1 calc R . .
C41 C 0.1880(6) 0.1342(4) 0.4544(2) 0.0250(13) Uani 1 1 d . . .
H41 H 0.0979 0.0900 0.4649 0.030 Uiso 1 1 calc R . .
C42 C 0.3119(6) 0.1149(4) 0.4635(2) 0.0280(14) Uani 1 1 d . . .
H42 H 0.3265 0.0551 0.4810 0.034 Uiso 1 1 calc R . .
C43 C 0.4131(5) 0.2020(4) 0.4416(2) 0.0246(13) Uani 1 1 d . . .
H43 H 0.5111 0.2110 0.4419 0.030 Uiso 1 1 calc R . .
C111 C 0.2358(5) 0.4485(4) 0.6315(2) 0.0190(12) Uani 1 1 d . . .
H111 H 0.1436 0.4046 0.6461 0.023 Uiso 1 1 calc R . .
C112 C 0.2067(5) 0.4642(4) 0.5653(2) 0.0163(12) Uani 1 1 d . . .
C113 C 0.2031(5) 0.5634(4) 0.5481(2) 0.0196(12) Uani 1 1 d . . .
H113 H 0.2205 0.6239 0.5775 0.023 Uiso 1 1 calc R . .
C114 C 0.1740(5) 0.5728(4) 0.4877(2) 0.0193(12) Uani 1 1 d . . .
H114 H 0.1720 0.6405 0.4759 0.023 Uiso 1 1 calc R . .
C115 C 0.1477(5) 0.4862(4) 0.4444(2) 0.0198(12) Uani 1 1 d . . .
H115 H 0.1277 0.4943 0.4031 0.024 Uiso 1 1 calc R . .
C116 C 0.1506(5) 0.3864(4) 0.4612(2) 0.0161(12) Uani 1 1 d U . .
C117 C 0.1778(4) 0.3767(4) 0.5220(2) 0.0140(11) Uani 1 1 d . . .
H117 H 0.1765 0.3084 0.5341 0.017 Uiso 1 1 calc R . .
C118 C 0.1213(5) 0.2879(4) 0.4155(2) 0.0189(12) Uani 1 1 d . . .
H118 H 0.0222 0.2390 0.4192 0.023 Uiso 1 1 calc R . .
N11 N 0.4167(4) 0.6252(3) 0.66210(17) 0.0184(10) Uani 1 1 d . . .
N12 N 0.2904(4) 0.5494(3) 0.67094(17) 0.0180(10) Uani 1 1 d . . .
N21 N 0.4743(4) 0.4353(3) 0.63400(16) 0.0179(10) Uani 1 1 d . . .
N22 N 0.3334(4) 0.3871(3) 0.63843(16) 0.0167(10) Uani 1 1 d . . .
N31 N 0.2573(4) 0.3751(3) 0.33542(16) 0.0177(10) Uani 1 1 d . . .
N32 N 0.1292(4) 0.3142(3) 0.35374(17) 0.0180(10) Uani 1 1 d . . .
N41 N 0.3555(4) 0.2703(3) 0.42050(17) 0.0190(10) Uani 1 1 d . . .
N42 N 0.2151(4) 0.2263(3) 0.42813(17) 0.0171(10) Uani 1 1 d . . .
Cu2 Cu 0.59569(7) 0.69675(5) 0.04030(3) 0.02428(18) Uani 1 1 d . . .
C2 C 0.5203(5) 0.5464(3) 0.0075(2) 0.0317(13) Uani 0.50 1 d P . .
N2 N 0.5203(5) 0.5464(3) 0.0075(2) 0.0317(13) Uani 0.50 1 d P . .
C51 C 0.3217(5) 0.8509(4) 0.1075(2) 0.0243(13) Uani 1 1 d . . .
H51 H 0.2471 0.8493 0.1323 0.029 Uiso 1 1 calc R . .
C52 C 0.4075(5) 0.9397(4) 0.0833(2) 0.0267(13) Uani 1 1 d . . .
H52 H 0.4039 1.0115 0.0868 0.032 Uiso 1 1 calc R . .
C53 C 0.5010(5) 0.9017(4) 0.0525(2) 0.0259(13) Uani 1 1 d . . .
H53 H 0.5756 0.9460 0.0317 0.031 Uiso 1 1 calc R . .
C61 C 0.4103(6) 0.5982(4) 0.1977(2) 0.0310(14) Uani 1 1 d . . .
H61 H 0.3331 0.5867 0.2223 0.037 Uiso 1 1 calc R . .
C62 C 0.5351(6) 0.5808(4) 0.2120(2) 0.0366(15) Uani 1 1 d . . .
H62 H 0.5598 0.5524 0.2473 0.044 Uiso 1 1 calc R . .
C63 C 0.6170(6) 0.6127(4) 0.1647(2) 0.0354(15) Uani 1 1 d . . .
H63 H 0.7110 0.6118 0.1629 0.042 Uiso 1 1 calc R . .
C71 C -0.0230(5) 0.1125(4) -0.0575(2) 0.0257(13) Uani 1 1 d . . .
H71 H -0.1099 0.0869 -0.0394 0.031 Uiso 1 1 calc R . .
C72 C 0.0061(5) 0.0734(4) -0.1122(2) 0.0289(14) Uani 1 1 d . . .
H72 H -0.0559 0.0162 -0.1398 0.035 Uiso 1 1 calc R . .
C73 C 0.1455(5) 0.1350(4) -0.1186(2) 0.0265(13) Uani 1 1 d . . .
H73 H 0.1955 0.1253 -0.1525 0.032 Uiso 1 1 calc R . .
C81 C 0.2176(6) 0.2206(4) 0.1193(2) 0.0277(14) Uani 1 1 d . . .
H81 H 0.1373 0.2068 0.1422 0.033 Uiso 1 1 calc R . .
C82 C 0.3475(6) 0.2192(4) 0.1389(2) 0.0303(14) Uani 1 1 d . . .
H82 H 0.3768 0.2045 0.1778 0.036 Uiso 1 1 calc R . .
C83 C 0.4285(6) 0.2438(4) 0.0896(2) 0.0290(14) Uani 1 1 d . . .
H83 H 0.5252 0.2491 0.0900 0.035 Uiso 1 1 calc R . .
C121 C 0.3060(5) 0.6565(4) 0.1064(2) 0.0218(13) Uani 1 1 d . . .
H121 H 0.2286 0.6537 0.1333 0.026 Uiso 1 1 calc R . .
C122 C 0.2419(5) 0.5715(4) 0.0528(2) 0.0167(12) Uani 1 1 d . . .
C123 C 0.2069(5) 0.6009(4) -0.0033(2) 0.0222(13) Uani 1 1 d . . .
H123 H 0.2264 0.6755 -0.0089 0.027 Uiso 1 1 calc R . .
C124 C 0.1446(5) 0.5229(4) -0.0504(2) 0.0224(13) Uani 1 1 d . . .
H124 H 0.1209 0.5439 -0.0884 0.027 Uiso 1 1 calc R . .
C125 C 0.1156(5) 0.4139(4) -0.0434(2) 0.0229(13) Uani 1 1 d . . .
H125 H 0.0721 0.3605 -0.0764 0.027 Uiso 1 1 calc R . .
C126 C 0.1501(5) 0.3827(4) 0.0121(2) 0.0179(12) Uani 1 1 d . . .
C127 C 0.2122(5) 0.4627(4) 0.0601(2) 0.0195(12) Uani 1 1 d . . .
H127 H 0.2343 0.4420 0.0984 0.023 Uiso 1 1 calc R . .
C128 C 0.1145(5) 0.2633(4) 0.0219(2) 0.0223(13) Uani 1 1 d . . .
H128 H 0.0238 0.2403 0.0419 0.027 Uiso 1 1 calc R . .
N51 N 0.4739(4) 0.7969(3) 0.05558(18) 0.0249(11) Uani 1 1 d . . .
N52 N 0.3617(4) 0.7669(3) 0.08980(18) 0.0219(10) Uani 1 1 d . . .
N61 N 0.5453(5) 0.6457(3) 0.12101(19) 0.0320(12) Uani 1 1 d . . .
N62 N 0.4173(4) 0.6350(3) 0.14210(19) 0.0279(11) Uani 1 1 d . . .
N71 N 0.2006(4) 0.2091(3) -0.07184(18) 0.0225(10) Uani 1 1 d . . .
N72 N 0.0934(4) 0.1934(3) -0.03449(17) 0.0194(10) Uani 1 1 d . . .
N81 N 0.3538(4) 0.2590(3) 0.04218(18) 0.0233(11) Uani 1 1 d . . .
N82 N 0.2230(4) 0.2448(3) 0.06181(18) 0.0207(10) Uani 1 1 d . . .
Cl1 Cl 0.80715(13) 0.15985(10) 0.12125(6) 0.0247(3) Uani 1 1 d D . .
O11 O 0.8120(4) 0.1018(3) 0.06438(15) 0.0449(11) Uani 1 1 d D . .
O12 O 0.8963(4) 0.2715(2) 0.12151(15) 0.0325(10) Uani 1 1 d D . .
O13 O 0.6652(3) 0.1535(3) 0.12937(17) 0.0456(11) Uani 1 1 d D . .
O14 O 0.8585(4) 0.1133(3) 0.16914(16) 0.0450(11) Uani 1 1 d D . .
Cl2 Cl 0.05964(17) 0.67245(13) 0.24145(7) 0.0451(4) Uani 1 1 d . . .
O21 O 0.0372(5) 0.6008(4) 0.18678(19) 0.0837(17) Uani 1 1 d . . .
O22 O 0.1638(5) 0.7737(3) 0.23396(19) 0.0778(16) Uani 1 1 d . . .
O23 O -0.0710(4) 0.6878(3) 0.25440(19) 0.0597(13) Uani 1 1 d . . .
O24 O 0.1074(4) 0.6251(3) 0.29015(19) 0.0615(13) Uani 1 1 d . . .
Cl3A Cl 0.7254(3) 0.0939(2) 0.41511(13) 0.0241(5) Uani 0.909(6) 1 d PD A 1
O31A O 0.7517(4) 0.1834(3) 0.3800(2) 0.0449(15) Uani 0.909(6) 1 d PD A 1
O32A O 0.6119(5) 0.0059(3) 0.3879(3) 0.066(2) Uani 0.909(6) 1 d PD A 1
O33A O 0.8479(5) 0.0630(4) 0.4218(3) 0.0452(17) Uani 0.909(6) 1 d PD A 1
O34A O 0.6913(6) 0.1261(5) 0.47280(18) 0.082(2) Uani 0.909(6) 1 d PD A 1
Cl3B Cl 0.738(3) 0.085(2) 0.4106(12) 0.0241(5) Uani 0.091(6) 1 d PD A 2
O31B O 0.712(4) 0.069(3) 0.3464(12) 0.034(9) Uiso 0.091(6) 1 d PD A 2
O32B O 0.609(4) 0.037(3) 0.4368(18) 0.034(9) Uiso 0.091(6) 1 d PD A 2
O33B O 0.841(5) 0.039(5) 0.429(3) 0.034(9) Uiso 0.091(6) 1 d PD A 2
O34B O 0.784(4) 0.199(2) 0.4271(17) 0.034(9) Uiso 0.091(6) 1 d PD A 2
N91 N 0.6067(5) 0.8610(4) 0.2163(2) 0.0438(14) Uani 1 1 d . . .
C91 C 0.5601(6) 0.9268(5) 0.2289(2) 0.0302(14) Uani 1 1 d . . .
C92 C 0.4982(6) 1.0101(4) 0.2449(2) 0.0486(18) Uani 1 1 d . . .
H92A H 0.5200 1.0640 0.2153 0.073 Uiso 1 1 calc R . .
H92B H 0.5376 1.0462 0.2853 0.073 Uiso 1 1 calc R . .
H92C H 0.3951 0.9764 0.2447 0.073 Uiso 1 1 calc R . .
N92 N 0.2246(5) 0.0979(4) 0.2754(2) 0.0504(15) Uani 1 1 d . . .
C93 C 0.1107(6) 0.0458(4) 0.2799(2) 0.0286(14) Uani 1 1 d . . .
C94 C -0.0356(5) -0.0207(4) 0.2848(2) 0.0389(16) Uani 1 1 d . . .
H94A H -0.0983 0.0011 0.2572 0.058 Uiso 1 1 calc R . .
H94B H -0.0597 -0.0107 0.3265 0.058 Uiso 1 1 calc R . .
H94C H -0.0475 -0.0975 0.2742 0.058 Uiso 1 1 calc R . .
N93 N 0.0337(5) 0.8238(4) 0.4064(3) 0.0695(19) Uani 1 1 d . . .
C95 C 0.1471(7) 0.8407(4) 0.3964(3) 0.0413(17) Uani 1 1 d . . .
C96 C 0.2929(6) 0.8646(5) 0.3825(3) 0.0527(18) Uani 1 1 d . . .
H96A H 0.3320 0.9405 0.3737 0.079 Uiso 1 1 calc R . .
H96B H 0.2969 0.8165 0.3472 0.079 Uiso 1 1 calc R . .
H96C H 0.3486 0.8530 0.4173 0.079 Uiso 1 1 calc R . .

loop_
_atom_site_aniso_label
_atom_site_aniso_U_11
_atom_site_aniso_U_22
_atom_site_aniso_U_33
_atom_site_aniso_U_23
_atom_site_aniso_U_13
_atom_site_aniso_U_12
Cu1 0.0179(4) 0.0181(3) 0.0186(4) 0.0015(3) 0.0019(3) 0.0051(3)
C1 0.014(3) 0.016(3) 0.029(3) 0.004(2) 0.004(3) 0.000(2)
N1 0.014(3) 0.016(3) 0.029(3) 0.004(2) 0.004(3) 0.000(2)
C11 0.020(3) 0.031(3) 0.020(3) 0.005(3) 0.009(3) 0.011(3)
C12 0.031(4) 0.029(3) 0.019(3) -0.004(3) 0.004(3) 0.012(3)
C13 0.025(3) 0.022(3) 0.022(3) 0.003(3) 0.000(3) 0.009(3)
C21 0.023(3) 0.018(3) 0.021(3) 0.006(2) 0.000(2) -0.004(2)
C22 0.029(4) 0.024(3) 0.032(3) 0.007(3) 0.000(3) 0.010(3)
C23 0.028(3) 0.028(3) 0.025(3) 0.006(3) 0.008(3) 0.012(3)
C31 0.015(3) 0.018(3) 0.027(3) -0.004(2) -0.003(3) 0.004(2)
C32 0.019(3) 0.032(3) 0.020(3) -0.003(3) -0.006(3) 0.008(3)
C33 0.027(3) 0.022(3) 0.018(3) 0.008(2) 0.007(3) 0.010(2)
C41 0.028(3) 0.023(3) 0.024(3) 0.007(3) 0.006(3) 0.008(3)
C42 0.039(4) 0.022(3) 0.027(3) 0.010(3) 0.003(3) 0.013(3)
C43 0.023(3) 0.026(3) 0.027(3) -0.001(3) 0.000(3) 0.012(3)
C111 0.009(3) 0.017(3) 0.027(3) 0.001(2) 0.003(2) 0.001(2)
C112 0.008(3) 0.020(3) 0.019(3) 0.006(2) 0.003(2) 0.000(2)
C113 0.013(3) 0.023(3) 0.025(3) 0.004(3) 0.005(2) 0.008(2)
C114 0.012(3) 0.018(3) 0.030(3) 0.007(3) 0.007(2) 0.005(2)
C115 0.012(3) 0.026(3) 0.021(3) 0.006(3) 0.004(2) 0.005(2)
C116 0.007(2) 0.023(3) 0.019(3) 0.000(2) 0.003(2) 0.006(2)
C117 0.005(3) 0.013(3) 0.024(3) 0.003(2) 0.004(2) 0.003(2)
C118 0.009(3) 0.021(3) 0.026(3) 0.005(3) 0.008(2) 0.003(2)
N11 0.017(2) 0.015(2) 0.021(2) -0.001(2) -0.001(2) 0.0038(19)
N12 0.015(2) 0.025(3) 0.013(2) 0.000(2) 0.0051(19) 0.004(2)
N21 0.017(3) 0.021(2) 0.017(2) 0.001(2) 0.0009(19) 0.008(2)
N22 0.014(2) 0.021(2) 0.015(2) 0.0046(19) 0.0022(19) 0.0051(19)
N31 0.017(2) 0.021(2) 0.015(2) 0.0028(19) 0.0042(19) 0.0044(19)
N32 0.016(3) 0.017(2) 0.019(2) -0.002(2) -0.001(2) 0.0036(19)
N41 0.015(2) 0.021(2) 0.024(3) 0.002(2) -0.001(2) 0.010(2)
N42 0.015(3) 0.017(2) 0.020(2) 0.002(2) 0.0017(19) 0.0072(19)
Cu2 0.0212(4) 0.0272(4) 0.0246(4) 0.0074(3) 0.0022(3) 0.0073(3)
C2 0.030(3) 0.030(3) 0.044(3) 0.016(3) 0.020(3) 0.015(3)
N2 0.030(3) 0.030(3) 0.044(3) 0.016(3) 0.020(3) 0.015(3)
C51 0.027(3) 0.023(3) 0.026(3) -0.002(3) -0.003(3) 0.015(3)
C52 0.031(4) 0.020(3) 0.031(3) 0.006(3) 0.000(3) 0.012(3)
C53 0.022(3) 0.028(3) 0.028(3) 0.015(3) 0.000(3) 0.005(3)
C61 0.036(4) 0.033(3) 0.021(3) 0.009(3) 0.007(3) 0.005(3)
C62 0.033(4) 0.048(4) 0.028(4) 0.017(3) -0.002(3) 0.011(3)
C63 0.037(4) 0.042(4) 0.032(4) 0.010(3) -0.006(3) 0.020(3)
C71 0.021(3) 0.024(3) 0.031(3) 0.008(3) -0.002(3) 0.006(3)
C72 0.026(4) 0.028(3) 0.028(3) -0.004(3) -0.001(3) 0.006(3)
C73 0.026(3) 0.031(3) 0.024(3) 0.001(3) -0.002(3) 0.013(3)
C81 0.039(4) 0.023(3) 0.020(3) 0.006(3) 0.006(3) 0.008(3)
C82 0.037(4) 0.030(3) 0.026(3) 0.007(3) -0.002(3) 0.014(3)
C83 0.029(3) 0.031(3) 0.029(3) 0.005(3) -0.005(3) 0.013(3)
C121 0.019(3) 0.021(3) 0.026(3) 0.008(3) 0.005(3) 0.007(2)
C122 0.009(3) 0.025(3) 0.018(3) 0.001(2) 0.003(2) 0.009(2)
C123 0.015(3) 0.023(3) 0.032(3) 0.006(3) 0.008(3) 0.009(2)
C124 0.021(3) 0.028(3) 0.023(3) 0.010(3) 0.006(3) 0.012(3)
C125 0.016(3) 0.029(3) 0.025(3) -0.002(3) 0.000(2) 0.009(2)
C126 0.012(3) 0.024(3) 0.022(3) 0.007(3) 0.005(2) 0.010(2)
C127 0.014(3) 0.026(3) 0.020(3) 0.008(3) 0.007(2) 0.007(2)
C128 0.019(3) 0.027(3) 0.021(3) 0.003(3) 0.002(2) 0.009(2)
N51 0.023(3) 0.023(3) 0.030(3) 0.009(2) 0.002(2) 0.009(2)
N52 0.020(3) 0.021(2) 0.026(3) 0.007(2) 0.006(2) 0.006(2)
N61 0.027(3) 0.033(3) 0.037(3) 0.007(2) 0.004(2) 0.011(2)
N62 0.023(3) 0.030(3) 0.029(3) 0.007(2) -0.003(2) 0.006(2)
N71 0.022(3) 0.026(3) 0.023(3) 0.002(2) 0.006(2) 0.012(2)
N72 0.018(3) 0.018(2) 0.021(3) -0.002(2) 0.001(2) 0.005(2)
N81 0.014(3) 0.023(3) 0.034(3) 0.008(2) 0.001(2) 0.008(2)
N82 0.020(3) 0.019(2) 0.023(3) 0.003(2) -0.004(2) 0.008(2)
Cl1 0.0235(8) 0.0255(8) 0.0242(8) 0.0011(6) 0.0024(6) 0.0073(6)
O11 0.047(3) 0.048(3) 0.025(2) -0.015(2) 0.015(2) 0.000(2)
O12 0.038(2) 0.021(2) 0.035(2) 0.0055(18) 0.0003(19) 0.0048(18)
O13 0.021(2) 0.052(3) 0.064(3) -0.014(2) 0.005(2) 0.016(2)
O14 0.059(3) 0.033(2) 0.045(3) 0.018(2) -0.011(2) 0.017(2)
Cl2 0.0383(10) 0.0485(10) 0.0385(10) -0.0012(8) 0.0109(8) 0.0014(8)
O21 0.063(3) 0.106(4) 0.052(3) -0.052(3) 0.018(3) 0.000(3)
O22 0.065(3) 0.073(3) 0.060(3) 0.015(3) 0.010(3) -0.027(3)
O23 0.046(3) 0.067(3) 0.077(3) 0.012(3) 0.022(3) 0.031(2)
O24 0.064(3) 0.054(3) 0.066(3) 0.000(3) -0.018(3) 0.025(2)
Cl3A 0.0209(10) 0.0212(10) 0.0302(9) 0.0034(8) 0.0033(8) 0.0068(7)
O31A 0.048(3) 0.027(3) 0.066(4) 0.031(3) 0.023(3) 0.012(2)
O32A 0.041(3) 0.023(3) 0.113(5) 0.002(3) -0.038(3) -0.007(2)
O33A 0.020(3) 0.043(4) 0.082(4) 0.018(3) 0.006(3) 0.020(3)
O34A 0.141(6) 0.137(6) 0.024(3) 0.017(3) 0.023(3) 0.115(5)
Cl3B 0.0209(10) 0.0212(10) 0.0302(9) 0.0034(8) 0.0033(8) 0.0068(7)
N91 0.048(4) 0.041(3) 0.047(3) 0.005(3) 0.005(3) 0.021(3)
C91 0.032(4) 0.033(4) 0.022(3) 0.006(3) 0.006(3) 0.003(3)
C92 0.068(5) 0.049(4) 0.039(4) 0.001(3) 0.005(3) 0.034(4)
N92 0.041(4) 0.041(3) 0.069(4) -0.005(3) 0.010(3) 0.015(3)
C93 0.031(4) 0.026(3) 0.033(4) -0.001(3) 0.006(3) 0.016(3)
C94 0.035(4) 0.039(4) 0.040(4) 0.001(3) 0.007(3) 0.008(3)
N93 0.025(3) 0.090(5) 0.079(5) 0.035(4) 0.003(3) -0.006(3)
C95 0.034(4) 0.032(4) 0.047(4) 0.007(3) -0.004(3) -0.004(3)
C96 0.037(4) 0.058(4) 0.061(5) -0.013(4) 0.004(4) 0.016(3)

loop_
_atom_type_symbol
_atom_type_description
_atom_type_scat_dispersion_real
_atom_type_scat_dispersion_imag
_atom_type_scat_source
C C 0.0033 0.0016 'International Tables Vol C Tables 4.2.6.8 and 6.1.1.4'
H H 0.0000 0.0000 'International Tables Vol C Tables 4.2.6.8 and 6.1.1.4'
Cl Cl 0.1484 0.1585 'International Tables Vol C Tables 4.2.6.8 and 6.1.1.4'
Cu Cu 0.3201 1.2651 'International Tables Vol C Tables 4.2.6.8 and 6.1.1.4'
N N 0.0061 0.0033 'International Tables Vol C Tables 4.2.6.8 and 6.1.1.4'
O O 0.0106 0.0060 'International Tables Vol C Tables 4.2.6.8 and 6.1.1.4'

loop_
_geom_angle_atom_site_label_1
_geom_angle_atom_site_label_2
_geom_angle_atom_site_label_3
_geom_angle
_geom_angle_site_symmetry_1
_geom_angle_site_symmetry_3
C1 Cu1 Cu1 0.70(14) . 2_666
C1 Cu1 N11 123.81(17) . .
C1 Cu1 N21 88.25(17) . .
C1 Cu1 N31 132.00(17) . 2_666
C1 Cu1 N41 89.54(17) . 2_666
N11 Cu1 Cu1 124.35(11) . 2_666
N21 Cu1 Cu1 87.87(11) . 2_666
N21 Cu1 N11 85.23(15) . .
N21 Cu1 N31 95.40(15) . 2_666
N31 Cu1 Cu1 131.45(11) 2_666 2_666
N31 Cu1 N11 104.18(15) 2_666 .
N41 Cu1 Cu1 89.91(11) 2_666 2_666
N41 Cu1 N11 96.52(15) 2_666 .
N41 Cu1 N21 177.70(16) 2_666 .
N41 Cu1 N31 85.64(15) 2_666 2_666
C1 C1 Cu1 177.0(6) 2_666 .
N1 C1 Cu1 177.0(6) 2_666 .
C12 C11 H11 126.0 . .
N12 C11 H11 126.0 . .
N12 C11 C12 107.9(5) . .
C11 C12 H12 127.5 . .
C11 C12 C13 105.0(5) . .
C13 C12 H12 127.5 . .
C12 C13 H13 124.3 . .
N11 C13 C12 111.3(4) . .
N11 C13 H13 124.3 . .
C22 C21 H21 126.3 . .
N22 C21 H21 126.3 . .
N22 C21 C22 107.5(4) . .
C21 C22 H22 127.6 . .
C21 C22 C23 104.9(5) . .
C23 C22 H22 127.6 . .
C22 C23 H23 124.1 . .
N21 C23 C22 111.7(5) . .
N21 C23 H23 124.1 . .
C32 C31 H31 126.2 . .
N32 C31 H31 126.2 . .
N32 C31 C32 107.6(4) . .
C31 C32 H32 127.4 . .
C31 C32 C33 105.2(4) . .
C33 C32 H32 127.4 . .
C32 C33 H33 124.2 . .
N31 C33 C32 111.7(4) . .
N31 C33 H33 124.2 . .
C42 C41 H41 126.1 . .
N42 C41 H41 126.1 . .
N42 C41 C42 107.8(5) . .
C41 C42 H42 127.6 . .
C41 C42 C43 104.9(4) . .
C43 C42 H42 127.6 . .
C42 C43 H43 124.4 . .
N41 C43 C42 111.2(5) . .
N41 C43 H43 124.4 . .
C112 C111 H111 107.3 . .
N12 C111 H111 107.3 . .
N12 C111 C112 113.8(4) . .
N12 C111 N22 108.9(4) . .
N22 C111 H111 107.3 . .
N22 C111 C112 111.9(4) . .
C113 C112 C111 121.6(4) . .
C117 C112 C111 118.9(4) . .
C117 C112 C113 119.4(4) . .
C112 C113 H113 120.4 . .
C114 C113 C112 119.2(5) . .
C114 C113 H113 120.4 . .
C113 C114 H114 119.3 . .
C115 C114 C113 121.4(5) . .
C115 C114 H114 119.3 . .
C114 C115 H115 120.1 . .
C114 C115 C116 119.8(4) . .
C116 C115 H115 120.1 . .
C115 C116 C118 122.2(4) . .
C117 C116 C115 118.7(4) . .
C117 C116 C118 119.1(4) . .
C112 C117 C116 121.4(4) . .
C112 C117 H117 119.3 . .
C116 C117 H117 119.3 . .
C116 C118 H118 107.3 . .
N32 C118 C116 113.4(4) . .
N32 C118 H118 107.3 . .
N32 C118 N42 109.4(4) . .
N42 C118 C116 111.9(4) . .
N42 C118 H118 107.3 . .
C13 N11 Cu1 131.5(3) . .
C13 N11 N12 105.0(4) . .
N12 N11 Cu1 120.8(3) . .
C11 N12 C111 129.0(4) . .
C11 N12 N11 110.7(4) . .
N11 N12 C111 120.3(4) . .
C23 N21 Cu1 130.9(3) . .
C23 N21 N22 104.2(4) . .
N22 N21 Cu1 123.5(3) . .
C21 N22 C111 127.5(4) . .
C21 N22 N21 111.7(4) . .
N21 N22 C111 120.7(4) . .
C33 N31 Cu1 134.4(3) . 2_666
C33 N31 N32 104.0(4) . .
N32 N31 Cu1 121.1(3) . 2_666
C31 N32 C118 129.4(4) . .
C31 N32 N31 111.5(4) . .
N31 N32 C118 119.1(4) . .
C43 N41 Cu1 131.7(3) . 2_666
C43 N41 N42 105.0(4) . .
N42 N41 Cu1 122.9(3) . 2_666
C41 N42 C118 128.9(4) . .
C41 N42 N41 111.1(4) . .
N41 N42 C118 119.5(4) . .
C2 Cu2 Cu2 1.39(15) . 2_665
C2 Cu2 N51 124.56(19) . .
C2 Cu2 N61 87.32(19) . .
C2 Cu2 N71 130.15(19) . 2_665
C2 Cu2 N81 90.16(19) . 2_665
N51 Cu2 Cu2 125.24(11) . 2_665
N61 Cu2 Cu2 86.19(12) . 2_665
N61 Cu2 N51 86.34(17) . .
N61 Cu2 N71 93.55(17) . 2_665
N61 Cu2 N81 177.29(17) . 2_665
N71 Cu2 Cu2 129.37(11) 2_665 2_665
N71 Cu2 N51 105.20(16) 2_665 .
N81 Cu2 Cu2 91.28(11) 2_665 2_665
N81 Cu2 N51 95.91(16) 2_665 .
N81 Cu2 N71 87.33(16) 2_665 2_665
C2 C2 Cu2 174.0(7) 2_665 .
N2 C2 Cu2 174.0(7) 2_665 .
C52 C51 H51 126.3 . .
N52 C51 H51 126.3 . .
N52 C51 C52 107.4(5) . .
C51 C52 H52 127.7 . .
C51 C52 C53 104.6(5) . .
C53 C52 H52 127.7 . .
C52 C53 H53 124.1 . .
N51 C53 C52 111.9(5) . .
N51 C53 H53 124.1 . .
C62 C61 H61 126.3 . .
N62 C61 H61 126.3 . .
N62 C61 C62 107.5(5) . .
C61 C62 H62 127.0 . .
C61 C62 C63 106.0(5) . .
C63 C62 H62 127.0 . .
C62 C63 H63 124.7 . .
N61 C63 C62 110.7(5) . .
N61 C63 H63 124.7 . .
C72 C71 H71 126.4 . .
N72 C71 H71 126.4 . .
N72 C71 C72 107.2(5) . .
C71 C72 H72 127.4 . .
C71 C72 C73 105.1(5) . .
C73 C72 H72 127.4 . .
C72 C73 H73 124.1 . .
N71 C73 C72 111.7(5) . .
N71 C73 H73 124.1 . .
C82 C81 H81 126.1 . .
N82 C81 H81 126.1 . .
N82 C81 C82 107.7(5) . .
C81 C82 H82 127.6 . .
C81 C82 C83 104.8(5) . .
C83 C82 H82 127.6 . .
C82 C83 H83 124.1 . .
N81 C83 C82 111.7(5) . .
N81 C83 H83 124.1 . .
C122 C121 H121 107.2 . .
N52 C121 H121 107.2 . .
N52 C121 C122 113.7(4) . .
N62 C121 H121 107.2 . .
N62 C121 C122 112.8(4) . .
N62 C121 N52 108.2(4) . .
C123 C122 C121 121.2(4) . .
C127 C122 C121 119.7(4) . .
C127 C122 C123 119.0(5) . .
C122 C123 H123 119.8 . .
C124 C123 C122 120.4(5) . .
C124 C123 H123 119.8 . .
C123 C124 H124 119.6 . .
C123 C124 C125 120.8(5) . .
C125 C124 H124 119.6 . .
C124 C125 H125 120.0 . .
C124 C125 C126 119.9(5) . .
C126 C125 H125 120.0 . .
C125 C126 C127 119.0(4) . .
C125 C126 C128 121.1(4) . .
C127 C126 C128 119.8(4) . .
C122 C127 C126 120.9(4) . .
C122 C127 H127 119.5 . .
C126 C127 H127 119.5 . .
C126 C128 H128 107.7 . .
N72 C128 C126 112.7(4) . .
N72 C128 H128 107.7 . .
N72 C128 N82 108.8(4) . .
N82 C128 C126 112.1(4) . .
N82 C128 H128 107.7 . .
C53 N51 Cu2 132.1(4) . .
C53 N51 N52 104.5(4) . .
N52 N51 Cu2 120.8(3) . .
C51 N52 C121 127.5(4) . .
C51 N52 N51 111.6(4) . .
N51 N52 C121 120.7(4) . .
C63 N61 Cu2 132.2(4) . .
N62 N61 Cu2 122.6(3) . .
N62 N61 C63 105.2(4) . .
C61 N62 C121 127.4(5) . .
C61 N62 N61 110.5(4) . .
N61 N62 C121 122.0(4) . .
C73 N71 Cu2 133.7(4) . 2_665
C73 N71 N72 104.2(4) . .
N72 N71 Cu2 120.1(3) . 2_665
C71 N72 C128 128.4(4) . .
C71 N72 N71 111.7(4) . .
N71 N72 C128 119.9(4) . .
C83 N81 Cu2 132.8(4) . 2_665
C83 N81 N82 104.3(4) . .
N82 N81 Cu2 122.7(3) . 2_665
C81 N82 C128 129.1(4) . .
C81 N82 N81 111.4(4) . .
N81 N82 C128 119.4(4) . .
O11 Cl1 O12 108.9(2) . .
O13 Cl1 O11 109.7(2) . .
O13 Cl1 O12 110.2(2) . .
O13 Cl1 O14 109.5(2) . .
O14 Cl1 O11 109.5(2) . .
O14 Cl1 O12 109.0(2) . .
O22 Cl2 O21 109.3(3) . .
O22 Cl2 O23 110.2(3) . .
O22 Cl2 O24 109.4(3) . .
O23 Cl2 O21 109.3(3) . .
O24 Cl2 O21 109.2(3) . .
O24 Cl2 O23 109.4(3) . .
O31A Cl3A O33A 110.2(3) . .
O32A Cl3A O31A 110.4(3) . .
O32A Cl3A O33A 109.6(3) . .
O32A Cl3A O34A 108.9(4) . .
O34A Cl3A O31A 108.2(3) . .
O34A Cl3A O33A 109.4(4) . .
O32B Cl3B O31B 109(2) . .
O32B Cl3B O33B 111(2) . .
O32B Cl3B O34B 108(2) . .
O33B Cl3B O31B 110(2) . .
O34B Cl3B O31B 106.8(19) . .
O34B Cl3B O33B 112(2) . .
N91 C91 C92 179.1(7) . .
C91 C92 H92A 109.5 . .
C91 C92 H92B 109.5 . .
C91 C92 H92C 109.5 . .
H92A C92 H92B 109.5 . .
H92A C92 H92C 109.5 . .
H92B C92 H92C 109.5 . .
N92 C93 C94 179.3(7) . .
C93 C94 H94A 109.5 . .
C93 C94 H94B 109.5 . .
C93 C94 H94C 109.5 . .
H94A C94 H94B 109.5 . .
H94A C94 H94C 109.5 . .
H94B C94 H94C 109.5 . .
N93 C95 C96 178.5(7) . .
C95 C96 H96A 109.5 . .
C95 C96 H96B 109.5 . .
C95 C96 H96C 109.5 . .
H96A C96 H96B 109.5 . .
H96A C96 H96C 109.5 . .
H96B C96 H96C 109.5 . .

loop_
_geom_bond_atom_site_label_1
_geom_bond_atom_site_label_2
_geom_bond_distance
_geom_bond_site_symmetry_2
Cu1 C1 1.946(4) .
Cu1 N11 2.092(4) .
Cu1 N21 1.997(4) .
Cu1 N31 2.055(4) 2_666
Cu1 N41 1.981(4) 2_666
C1 C1 1.159(8) 2_666
C1 N1 1.159(8) 2_666
C11 H11 0.9500 .
C11 C12 1.358(6) .
C11 N12 1.339(6) .
C12 H12 0.9500 .
C12 C13 1.387(6) .
C13 H13 0.9500 .
C13 N11 1.323(5) .
C21 H21 0.9500 .
C21 C22 1.359(7) .
C21 N22 1.341(5) .
C22 H22 0.9500 .
C22 C23 1.390(6) .
C23 H23 0.9500 .
C23 N21 1.329(6) .
C31 H31 0.9500 .
C31 C32 1.371(6) .
C31 N32 1.341(5) .
C32 H32 0.9500 .
C32 C33 1.384(6) .
C33 H33 0.9500 .
C33 N31 1.346(5) .
C41 H41 0.9500 .
C41 C42 1.357(6) .
C41 N42 1.334(5) .
C42 H42 0.9500 .
C42 C43 1.393(6) .
C43 H43 0.9500 .
C43 N41 1.317(5) .
C111 H111 1.0000 .
C111 C112 1.530(6) .
C111 N12 1.450(5) .
C111 N22 1.467(5) .
C112 C113 1.393(6) .
C112 C117 1.379(6) .
C113 H113 0.9500 .
C113 C114 1.381(6) .
C114 H114 0.9500 .
C114 C115 1.374(6) .
C115 H115 0.9500 .
C115 C116 1.395(6) .
C116 C117 1.390(6) .
C116 C118 1.516(6) .
C117 H117 0.9500 .
C118 H118 1.0000 .
C118 N32 1.440(5) .
C118 N42 1.459(5) .
N11 N12 1.361(5) .
N21 N22 1.357(5) .
N31 Cu1 2.055(4) 2_666
N31 N32 1.372(5) .
N41 Cu1 1.981(4) 2_666
N41 N42 1.359(5) .
Cu2 C2 1.926(4) .
Cu2 N51 2.090(4) .
Cu2 N61 1.995(4) .
Cu2 N71 2.056(4) 2_665
Cu2 N81 2.006(4) 2_665
C2 C2 1.161(8) 2_665
C2 N2 1.161(8) 2_665
C51 H51 0.9500 .
C51 C52 1.366(6) .
C51 N52 1.331(6) .
C52 H52 0.9500 .
C52 C53 1.388(7) .
C53 H53 0.9500 .
C53 N51 1.316(5) .
C61 H61 0.9500 .
C61 C62 1.370(7) .
C61 N62 1.359(6) .
C62 H62 0.9500 .
C62 C63 1.374(7) .
C63 H63 0.9500 .
C63 N61 1.359(6) .
C71 H71 0.9500 .
C71 C72 1.366(6) .
C71 N72 1.334(6) .
C72 H72 0.9500 .
C72 C73 1.386(6) .
C73 H73 0.9500 .
C73 N71 1.325(6) .
C81 H81 0.9500 .
C81 C82 1.359(6) .
C81 N82 1.340(5) .
C82 H82 0.9500 .
C82 C83 1.394(6) .
C83 H83 0.9500 .
C83 N81 1.327(6) .
C121 H121 1.0000 .
C121 C122 1.520(6) .
C121 N52 1.451(5) .
C121 N62 1.450(6) .
C122 C123 1.394(6) .
C122 C127 1.380(6) .
C123 H123 0.9500 .
C123 C124 1.368(6) .
C124 H124 0.9500 .
C124 C125 1.381(6) .
C125 H125 0.9500 .
C125 C126 1.390(6) .
C126 C127 1.396(6) .
C126 C128 1.520(6) .
C127 H127 0.9500 .
C128 H128 1.0000 .
C128 N72 1.456(6) .
C128 N82 1.460(5) .
N51 N52 1.359(5) .
N61 N62 1.359(5) .
N71 Cu2 2.056(4) 2_665
N71 N72 1.366(5) .
N81 Cu2 2.006(4) 2_665
N81 N82 1.364(5) .
Cl1 O11 1.436(3) .
Cl1 O12 1.438(3) .
Cl1 O13 1.421(3) .
Cl1 O14 1.421(3) .
Cl2 O21 1.436(4) .
Cl2 O22 1.418(4) .
Cl2 O23 1.431(4) .
Cl2 O24 1.425(4) .
Cl3A O31A 1.418(4) .
Cl3A O32A 1.392(4) .
Cl3A O33A 1.420(4) .
Cl3A O34A 1.414(4) .
Cl3B O31B 1.423(9) .
Cl3B O32B 1.413(9) .
Cl3B O33B 1.418(9) .
Cl3B O34B 1.418(9) .
N91 C91 1.133(6) .
C91 C92 1.455(7) .
C92 H92A 0.9800 .
C92 H92B 0.9800 .
C92 H92C 0.9800 .
N92 C93 1.135(6) .
C93 C94 1.452(7) .
C94 H94A 0.9800 .
C94 H94B 0.9800 .
C94 H94C 0.9800 .
N93 C95 1.123(7) .
C95 C96 1.447(7) .
C96 H96A 0.9800 .
C96 H96B 0.9800 .
C96 H96C 0.9800 .

loop_
_geom_torsion_atom_site_label_1
_geom_torsion_atom_site_label_2
_geom_torsion_atom_site_label_3
_geom_torsion_atom_site_label_4
_geom_torsion
_geom_torsion_site_symmetry_1
_geom_torsion_site_symmetry_4
Cu1 Cu1 N11 C13 -146.2(4) 2_666 .
Cu1 Cu1 N11 N12 55.3(3) 2_666 .
Cu1 Cu1 N21 C23 80.5(4) 2_666 .
Cu1 Cu1 N21 N22 -83.9(3) 2_666 .
Cu1 N11 N12 C11 164.4(3) . .
Cu1 N11 N12 C111 -16.4(5) . .
Cu1 N21 N22 C21 167.8(3) . .
Cu1 N21 N22 C111 -7.6(5) . .
Cu1 N31 N32 C31 -173.1(3) 2_666 .
Cu1 N31 N32 C118 6.4(5) 2_666 .
Cu1 N41 N42 C41 -172.8(3) 2_666 .
Cu1 N41 N42 C118 -0.7(5) 2_666 .
C1 Cu1 N11 C13 -145.7(4) . .
C1 Cu1 N11 N12 55.9(4) . .
C1 Cu1 N21 C23 81.1(4) . .
C1 Cu1 N21 N22 -83.3(4) . .
C11 C12 C13 N11 0.2(6) . .
C12 C11 N12 C111 180.0(4) . .
C12 C11 N12 N11 -0.8(5) . .
C12 C13 N11 Cu1 -161.6(3) . .
C12 C13 N11 N12 -0.7(5) . .
C13 N11 N12 C11 0.9(5) . .
C13 N11 N12 C111 -179.8(4) . .
C21 C22 C23 N21 -0.3(6) . .
C22 C21 N22 C111 175.0(4) . .
C22 C21 N22 N21 -0.1(5) . .
C22 C23 N21 Cu1 -166.4(3) . .
C22 C23 N21 N22 0.2(5) . .
C23 N21 N22 C21 -0.1(5) . .
C23 N21 N22 C111 -175.5(4) . .
C31 C32 C33 N31 -1.7(6) . .
C32 C31 N32 C118 179.9(4) . .
C32 C31 N32 N31 -0.6(5) . .
C32 C33 N31 Cu1 172.5(3) . 2_666
C32 C33 N31 N32 1.3(5) . .
C33 N31 N32 C31 -0.4(5) . .
C33 N31 N32 C118 179.1(4) . .
C41 C42 C43 N41 0.0(6) . .
C42 C41 N42 C118 -172.3(4) . .
C42 C41 N42 N41 -1.2(5) . .
C42 C43 N41 Cu1 172.5(3) . 2_666
C42 C43 N41 N42 -0.7(5) . .
C43 N41 N42 C41 1.2(5) . .
C43 N41 N42 C118 173.2(4) . .
C111 C112 C113 C114 -178.9(4) . .
C111 C112 C117 C116 -180.0(4) . .
C112 C111 N12 C11 117.0(5) . .
C112 C111 N12 N11 -62.1(5) . .
C112 C111 N22 C21 -98.8(5) . .
C112 C111 N22 N21 75.9(5) . .
C112 C113 C114 C115 0.3(7) . .
C113 C112 C117 C116 2.5(7) . .
C113 C114 C115 C116 -0.1(7) . .
C114 C115 C116 C117 1.1(7) . .
C114 C115 C116 C118 179.5(4) . .
C115 C116 C117 C112 -2.3(7) . .
C115 C116 C118 N32 15.9(6) . .
C115 C116 C118 N42 140.3(4) . .
C116 C118 N32 C31 -114.7(5) . .
C116 C118 N32 N31 65.9(5) . .
C116 C118 N42 C41 101.6(5) . .
C116 C118 N42 N41 -68.9(5) . .
C117 C112 C113 C114 -1.5(7) . .
C117 C116 C118 N32 -165.7(4) . .
C117 C116 C118 N42 -41.3(6) . .
C118 C116 C117 C112 179.2(4) . .
N11 Cu1 N21 C23 -154.8(4) . .
N11 Cu1 N21 N22 40.8(3) . .
N12 C11 C12 C13 0.4(5) . .
N12 C111 C112 C113 -13.5(6) . .
N12 C111 C112 C117 169.1(4) . .
N12 C111 N22 C21 134.6(4) . .
N12 C111 N22 N21 -50.7(5) . .
N21 Cu1 N11 C13 129.7(4) . .
N21 Cu1 N11 N12 -28.8(3) . .
N22 C21 C22 C23 0.2(6) . .
N22 C111 C112 C113 -137.4(4) . .
N22 C111 C112 C117 45.2(6) . .
N22 C111 N12 C11 -117.5(5) . .
N22 C111 N12 N11 63.4(5) . .
N31 Cu1 N11 C13 35.3(4) 2_666 .
N31 Cu1 N11 N12 -123.2(3) 2_666 .
N31 Cu1 N21 C23 -51.0(4) 2_666 .
N31 Cu1 N21 N22 144.6(3) 2_666 .
N32 C31 C32 C33 1.4(5) . .
N32 C118 N42 C41 -131.8(5) . .
N32 C118 N42 N41 57.7(5) . .
N41 Cu1 N11 C13 -51.8(4) 2_666 .
N41 Cu1 N11 N12 149.7(3) 2_666 .
N42 C41 C42 C43 0.7(6) . .
N42 C118 N32 C31 119.6(5) . .
N42 C118 N32 N31 -59.8(5) . .
Cu2 Cu2 N51 C53 -148.4(4) 2_665 .
Cu2 Cu2 N51 N52 52.9(4) 2_665 .
Cu2 Cu2 N61 C63 87.1(5) 2_665 .
Cu2 Cu2 N61 N62 -90.9(4) 2_665 .
Cu2 N51 N52 C51 163.5(3) . .
Cu2 N51 N52 C121 -12.5(5) . .
Cu2 N61 N62 C61 179.5(3) . .
Cu2 N61 N62 C121 2.1(6) . .
Cu2 N71 N72 C71 -166.2(3) 2_665 .
Cu2 N71 N72 C128 15.2(5) 2_665 .
Cu2 N81 N82 C81 -177.0(3) 2_665 .
Cu2 N81 N82 C128 -0.6(5) 2_665 .
C2 Cu2 N51 C53 -146.9(4) . .
C2 Cu2 N51 N52 54.4(4) . .
C2 Cu2 N61 C63 87.9(5) . .
C2 Cu2 N61 N62 -90.0(4) . .
C51 C52 C53 N51 1.6(6) . .
C52 C51 N52 C121 177.0(4) . .
C52 C51 N52 N51 1.4(6) . .
C52 C53 N51 Cu2 -162.0(4) . .
C52 C53 N51 N52 -0.8(5) . .
C53 N51 N52 C51 -0.4(5) . .
C53 N51 N52 C121 -176.3(4) . .
C61 C62 C63 N61 -2.0(6) . .
C62 C61 N62 C121 174.9(5) . .
C62 C61 N62 N61 -2.3(6) . .
C62 C63 N61 Cu2 -177.6(4) . .
C62 C63 N61 N62 0.6(6) . .
C63 N61 N62 C61 1.1(6) . .
C63 N61 N62 C121 -176.4(4) . .
C71 C72 C73 N71 -0.8(6) . .
C72 C71 N72 C128 177.9(4) . .
C72 C71 N72 N71 -0.6(5) . .
C72 C73 N71 Cu2 164.0(3) . 2_665
C72 C73 N71 N72 0.4(5) . .
C73 N71 N72 C71 0.1(5) . .
C73 N71 N72 C128 -178.5(4) . .
C81 C82 C83 N81 -0.3(6) . .
C82 C81 N82 C128 -175.5(4) . .
C82 C81 N82 N81 0.4(6) . .
C82 C83 N81 Cu2 176.4(3) . 2_665
C82 C83 N81 N82 0.6(5) . .
C83 N81 N82 C81 -0.6(5) . .
C83 N81 N82 C128 175.7(4) . .
C121 C122 C123 C124 -177.6(4) . .
C121 C122 C127 C126 178.4(4) . .
C122 C121 N52 C51 119.8(5) . .
C122 C121 N52 N51 -65.0(5) . .
C122 C121 N62 C61 -106.7(6) . .
C122 C121 N62 N61 70.3(5) . .
C122 C123 C124 C125 -0.2(7) . .
C123 C122 C127 C126 1.0(7) . .
C123 C124 C125 C126 -0.1(7) . .
C124 C125 C126 C127 0.8(7) . .
C124 C125 C126 C128 177.7(4) . .
C125 C126 C127 C122 -1.3(7) . .
C125 C126 C128 N72 21.4(6) . .
C125 C126 C128 N82 144.5(4) . .
C126 C128 N72 C71 -118.6(5) . .
C126 C128 N72 N71 59.8(5) . .
C126 C128 N82 C81 107.1(5) . .
C126 C128 N82 N81 -68.5(5) . .
C127 C122 C123 C124 -0.3(7) . .
C127 C126 C128 N72 -161.8(4) . .
C127 C126 C128 N82 -38.6(6) . .
C128 C126 C127 C122 -178.2(4) . .
N51 Cu2 N61 C63 -147.2(5) . .
N51 Cu2 N61 N62 34.8(4) . .
N52 C51 C52 C53 -1.8(6) . .
N52 C121 C122 C123 -16.2(6) . .
N52 C121 C122 C127 166.5(4) . .
N52 C121 N62 C61 126.5(5) . .
N52 C121 N62 N61 -56.5(6) . .
N61 Cu2 N51 C53 128.9(5) . .
N61 Cu2 N51 N52 -29.8(3) . .
N62 C61 C62 C63 2.6(6) . .
N62 C121 C122 C123 -140.0(4) . .
N62 C121 C122 C127 42.8(6) . .
N62 C121 N52 C51 -114.0(5) . .
N62 C121 N52 N51 61.3(5) . .
N71 Cu2 N51 C53 36.2(5) 2_665 .
N71 Cu2 N51 N52 -122.5(3) 2_665 .
N71 Cu2 N61 C63 -42.2(5) 2_665 .
N71 Cu2 N61 N62 139.9(4) 2_665 .
N72 C71 C72 C73 0.8(5) . .
N72 C128 N82 C81 -127.5(5) . .
N72 C128 N82 N81 56.9(5) . .
N81 Cu2 N51 C53 -52.6(5) 2_665 .
N81 Cu2 N51 N52 148.7(3) 2_665 .
N82 C81 C82 C83 -0.1(6) . .
N82 C128 N72 C71 116.4(5) . .
N82 C128 N72 N71 -65.2(5) . .
